data_8105288
loop_
_publ_author_name
'Liguo, Yang'
'Zhen, Zhang'
'Yongsheng, Niu'
'Fang, Wang'
'Dayong, Tian'

_publ_section_title
;
 The crystal structure of
 (E)-2-((2-hydroxy-4-ethoxybenzylidene)amino)-2-methylpropane-1,3-diol
 monohydrate, C13H21NO5
;
_journal_issue 4
_journal_name_full 'Zeitschrift f\"ur Kristallographie - New Crystal Structures'
_journal_page_first 789
_journal_page_last 791
_journal_paper_doi 10.1515/ncrs-2020-0007
_journal_volume 235
_journal_year 2020
_chemical_formula_sum 'C13 H21 N O5'
_chemical_formula_weight 271.31
_space_group_crystal_system orthorhombic
_space_group_IT_number 29
_space_group_name_Hall 'P 2c -2ac'
_space_group_name_H-M_alt 'P c a 21'
_atom_sites_solution_hydrogens mixed
_cell_angle_alpha 90
_cell_angle_beta 90
_cell_angle_gamma 90
_cell_formula_units_Z 4
_cell_length_a 19.718(8)
_cell_length_b 9.102(4)
_cell_length_c 8.091(4)
_cell_measurement_reflns_used 2621
_cell_measurement_temperature 296(2)
_cell_measurement_theta_max 25.77
_cell_measurement_theta_min 2.46
_cell_volume 1452.1(11)
_computing_structure_refinement 'SHELXL-2014/7 (Sheldrick, 2014)'
_diffrn_ambient_temperature 296(2)
_diffrn_measured_fraction_theta_full 0.998
_diffrn_measured_fraction_theta_max 0.993
_diffrn_measurement_device_type 'Bruker APEX-II CCD'
_diffrn_measurement_method '\f and \w scans'
_diffrn_radiation_type MoK\a
_diffrn_radiation_wavelength 0.71073
_diffrn_reflns_av_R_equivalents 0.0360
_diffrn_reflns_av_unetI/netI 0.0326
_diffrn_reflns_Laue_measured_fraction_full 0.998
_diffrn_reflns_Laue_measured_fraction_max 0.993
_diffrn_reflns_limit_h_max 25
_diffrn_reflns_limit_h_min -18
_diffrn_reflns_limit_k_max 11
_diffrn_reflns_limit_k_min -11
_diffrn_reflns_limit_l_max 10
_diffrn_reflns_limit_l_min -10
_diffrn_reflns_number 9354
_diffrn_reflns_point_group_measured_fraction_full 0.956
_diffrn_reflns_point_group_measured_fraction_max 0.941
_diffrn_reflns_theta_full 25.242
_diffrn_reflns_theta_max 27.507
_diffrn_reflns_theta_min 2.464
_exptl_absorpt_coefficient_mu 0.095
_exptl_crystal_colour white
_exptl_crystal_density_diffrn 1.241
_exptl_crystal_description block
_exptl_crystal_F_000 584
_exptl_crystal_size_max 0.08
_exptl_crystal_size_mid 0.06
_exptl_crystal_size_min 0.04
_exptl_transmission_factor_max 0.7456
_exptl_transmission_factor_min 0.6821
_refine_diff_density_max 0.139
_refine_diff_density_min -0.214
_refine_diff_density_rms 0.039
_refine_ls_abs_structure_details
;
 Flack x determined using 791 quotients [(I+)-(I-)]/[(I+)+(I-)]
 (Parsons, Flack and Wagner, Acta Cryst. B69 (2013) 249-259).
;
_refine_ls_abs_structure_Flack 0.1(9)
_refine_ls_extinction_coef .
_refine_ls_extinction_method none
_refine_ls_goodness_of_fit_ref 1.052
_refine_ls_hydrogen_treatment constr
_refine_ls_matrix_type full
_refine_ls_number_parameters 179
_refine_ls_number_reflns 3143
_refine_ls_number_restraints 1
_refine_ls_restrained_S_all 1.052
_refine_ls_R_factor_all 0.0605
_refine_ls_R_factor_gt 0.0452
_refine_ls_shift/su_max 0.000
_refine_ls_shift/su_mean 0.000
_refine_ls_structure_factor_coef Fsqd
_refine_ls_weighting_details 'w=1/[\s^2^(Fo^2^)+(0.0700P)^2^] where P=(Fo^2^+2Fc^2^)/3'
_refine_ls_weighting_scheme calc
_refine_ls_wR_factor_gt 0.1135
_refine_ls_wR_factor_ref 0.1289
_reflns_Friedel_coverage 0.767
_reflns_Friedel_fraction_full 0.906
_reflns_Friedel_fraction_max 0.881
_reflns_number_gt 2409
_reflns_number_total 3143
_reflns_threshold_expression 'I > 2\s(I)'
_cod_data_source_file suppl_ncrs-2020-0007_suppl.cif
_cod_data_source_block 123_a
_cod_database_code 8105288
_shelx_space_group_comment
;
The symmetry employed for this shelxl refinement is uniquely defined
by the following loop, which should always be used as a source of
symmetry information in preference to the above space-group names.
They are only intended as comments.
;

loop_
_space_group_symop_operation_xyz
'x, y, z'
'-x, -y, z+1/2'
'x+1/2, -y, z'
'-x+1/2, y, z+1/2'

loop_
_atom_site_label
_atom_site_type_symbol
_atom_site_fract_x
_atom_site_fract_y
_atom_site_fract_z
_atom_site_U_iso_or_equiv
_atom_site_adp_type
_atom_site_occupancy
_atom_site_site_symmetry_order
_atom_site_calc_flag
_atom_site_refinement_flags_posn
_atom_site_refinement_flags_adp
_atom_site_refinement_flags_occupancy
_atom_site_disorder_assembly
_atom_site_disorder_group
O1 O 0.32117(10) 0.4935(2) 0.0442(3) 0.0536(5) Uani 1 1 d . . . . .
N1 N 0.43692(12) 0.2560(2) 0.5309(3) 0.0460(6) Uani 1 1 d . . . . .
H1 H 0.4349 0.3422 0.4877 0.055 Uiso 1 1 calc R U . . .
C1 C 0.2754(2) 0.6969(4) -0.1012(6) 0.0808(12) Uani 1 1 d . . . . .
H1A H 0.2675 0.7433 0.0036 0.121 Uiso 1 1 calc R U . . .
H1B H 0.2409 0.7266 -0.1780 0.121 Uiso 1 1 calc R U . . .
H1C H 0.3191 0.7255 -0.1425 0.121 Uiso 1 1 calc R U . . .
C2 C 0.27328(17) 0.5343(4) -0.0805(5) 0.0661(10) Uani 1 1 d . . . . .
H2A H 0.2281 0.5037 -0.0481 0.079 Uiso 1 1 calc R U . . .
H2B H 0.2846 0.4865 -0.1841 0.079 Uiso 1 1 calc R U . . .
O2 O 0.39892(9) 0.43605(19) 0.3015(3) 0.0483(5) Uani 1 1 d . . . . .
O3 O 0.47065(10) 0.5140(2) 0.6989(3) 0.0576(6) Uani 1 1 d . . . . .
H3 H 0.5095 0.5425 0.7164 0.086 Uiso 1 1 calc R U . . .
C3 C 0.32237(13) 0.3513(3) 0.0962(4) 0.0451(6) Uani 1 1 d . . . . .
C4 C 0.28725(16) 0.2370(4) 0.0268(5) 0.0601(9) Uani 1 1 d . . . . .
H4 H 0.2599 0.2540 -0.0648 0.072 Uiso 1 1 calc R U . . .
O4 O 0.59782(11) 0.2682(2) 0.7561(3) 0.0592(6) Uani 1 1 d . . . . .
H4A H 0.6012 0.3559 0.7782 0.089 Uiso 1 1 calc R U . . .
C5 C 0.29200(17) 0.0944(4) 0.0922(5) 0.0660(10) Uani 1 1 d . . . . .
H5 H 0.2682 0.0180 0.0427 0.079 Uiso 1 1 calc R U . . .
O5 O 0.5925(3) 0.2072(4) 0.0964(5) 0.1091(12) Uani 1 1 d G . . . .
H5A H 0.5987 0.2280 -0.0049 0.164 Uiso 1 1 d G U . . .
H5B H 0.5830 0.2890 0.1414 0.164 Uiso 1 1 d G U . . .
C6 C 0.33100(15) 0.0669(3) 0.2269(5) 0.0563(8) Uani 1 1 d . . . . .
H6 H 0.3337 -0.0279 0.2693 0.068 Uiso 1 1 calc R U . . .
C8 C 0.36506(12) 0.3274(3) 0.2359(4) 0.0414(6) Uani 1 1 d . . . . .
C7 C 0.36767(13) 0.1829(3) 0.3032(4) 0.0442(6) Uani 1 1 d . . . . .
C9 C 0.40445(14) 0.1545(3) 0.4519(4) 0.0459(7) Uani 1 1 d . . . . .
H9 H 0.4051 0.0593 0.4935 0.055 Uiso 1 1 calc R U . . .
C10 C 0.47687(15) 0.2455(3) 0.6841(4) 0.0460(7) Uani 1 1 d . . . . .
C11 C 0.46158(19) 0.1078(4) 0.7820(5) 0.0683(10) Uani 1 1 d . . . . .
H11A H 0.4145 0.1066 0.8117 0.102 Uiso 1 1 calc R U . . .
H11B H 0.4888 0.1064 0.8803 0.102 Uiso 1 1 calc R U . . .
H11C H 0.4718 0.0230 0.7160 0.102 Uiso 1 1 calc R U . . .
C12 C 0.55189(16) 0.2497(3) 0.6248(4) 0.0512(8) Uani 1 1 d . . . . .
H12A H 0.5623 0.1589 0.5675 0.061 Uiso 1 1 calc R U . . .
H12B H 0.5575 0.3298 0.5469 0.061 Uiso 1 1 calc R U . . .
C13 C 0.45912(16) 0.3814(3) 0.7855(4) 0.0531(7) Uani 1 1 d . . . . .
H13A H 0.4117 0.3765 0.8172 0.064 Uiso 1 1 calc R U . . .
H13B H 0.4860 0.3816 0.8859 0.064 Uiso 1 1 calc R U . . .

loop_
_atom_site_aniso_label
_atom_site_aniso_U_11
_atom_site_aniso_U_22
_atom_site_aniso_U_33
_atom_site_aniso_U_23
_atom_site_aniso_U_13
_atom_site_aniso_U_12
O1 0.0534(11) 0.0495(12) 0.0579(12) 0.0060(10) -0.0145(10) -0.0019(9)
N1 0.0462(13) 0.0357(12) 0.0562(15) 0.0069(10) -0.0054(11) -0.0007(10)
C1 0.087(3) 0.074(3) 0.081(3) 0.018(2) -0.024(2) 0.005(2)
C2 0.061(2) 0.069(2) 0.068(2) 0.0031(18) -0.0243(17) 0.0060(16)
O2 0.0472(10) 0.0376(10) 0.0602(12) 0.0037(9) -0.0119(9) -0.0090(8)
O3 0.0565(12) 0.0431(11) 0.0733(15) -0.0017(10) -0.0060(11) 0.0037(10)
C3 0.0380(13) 0.0437(15) 0.0536(16) -0.0047(13) -0.0027(12) -0.0012(12)
C4 0.0540(18) 0.0555(19) 0.071(2) -0.0096(16) -0.0174(17) -0.0008(14)
O4 0.0518(12) 0.0447(11) 0.0811(17) -0.0060(11) -0.0152(12) 0.0047(9)
C5 0.063(2) 0.0465(18) 0.089(3) -0.0161(18) -0.0209(19) -0.0036(15)
O5 0.148(3) 0.077(2) 0.102(2) 0.0107(18) -0.012(2) 0.012(2)
C6 0.0557(18) 0.0363(15) 0.077(2) -0.0079(14) -0.0037(17) 0.0003(12)
C8 0.0322(12) 0.0390(14) 0.0529(15) -0.0034(12) -0.0002(11) 0.0013(11)
C7 0.0336(13) 0.0366(14) 0.0625(16) -0.0045(13) -0.0011(12) 0.0022(11)
C9 0.0393(14) 0.0363(14) 0.0620(19) -0.0007(12) 0.0014(12) 0.0011(11)
C10 0.0452(15) 0.0392(15) 0.0537(17) 0.0066(12) -0.0043(13) -0.0006(12)
C11 0.074(2) 0.057(2) 0.074(2) 0.0216(18) -0.0150(19) -0.0135(16)
C12 0.0428(15) 0.0450(17) 0.066(2) -0.0055(13) -0.0062(14) 0.0057(12)
C13 0.0476(16) 0.0549(18) 0.0569(18) 0.0026(14) 0.0025(14) 0.0018(13)

loop_
_atom_type_symbol
_atom_type_description
_atom_type_scat_dispersion_real
_atom_type_scat_dispersion_imag
_atom_type_scat_source
C C 0.0033 0.0016 'International Tables Vol C Tables 4.2.6.8 and 6.1.1.4'
H H 0.0000 0.0000 'International Tables Vol C Tables 4.2.6.8 and 6.1.1.4'
N N 0.0061 0.0033 'International Tables Vol C Tables 4.2.6.8 and 6.1.1.4'
O O 0.0106 0.0060 'International Tables Vol C Tables 4.2.6.8 and 6.1.1.4'

loop_
_geom_angle_atom_site_label_1
_geom_angle_atom_site_label_2
_geom_angle_atom_site_label_3
_geom_angle
_geom_angle_site_symmetry_1
_geom_angle_site_symmetry_3
C3 O1 C2 118.4(2) . .
C9 N1 C10 129.4(2) . .
C9 N1 H1 115.3 . .
C10 N1 H1 115.3 . .
C2 C1 H1A 109.5 . .
C2 C1 H1B 109.5 . .
H1A C1 H1B 109.5 . .
C2 C1 H1C 109.5 . .
H1A C1 H1C 109.5 . .
H1B C1 H1C 109.5 . .
O1 C2 C1 108.6(3) . .
O1 C2 H2A 110.0 . .
C1 C2 H2A 110.0 . .
O1 C2 H2B 110.0 . .
C1 C2 H2B 110.0 . .
H2A C2 H2B 108.4 . .
C13 O3 H3 109.5 . .
O1 C3 C4 125.9(3) . .
O1 C3 C8 113.6(2) . .
C4 C3 C8 120.5(3) . .
C3 C4 C5 120.9(3) . .
C3 C4 H4 119.6 . .
C5 C4 H4 119.6 . .
C12 O4 H4A 109.5 . .
C6 C5 C4 120.7(3) . .
C6 C5 H5 119.6 . .
C4 C5 H5 119.6 . .
H5A O5 H5B 104.5 . .
C5 C6 C7 120.0(3) . .
C5 C6 H6 120.0 . .
C7 C6 H6 120.0 . .
O2 C8 C7 121.7(2) . .
O2 C8 C3 120.6(2) . .
C7 C8 C3 117.7(2) . .
C6 C7 C8 120.1(3) . .
C6 C7 C9 119.4(3) . .
C8 C7 C9 120.5(2) . .
N1 C9 C7 122.6(3) . .
N1 C9 H9 118.7 . .
C7 C9 H9 118.7 . .
N1 C10 C11 112.8(2) . .
N1 C10 C13 106.1(2) . .
C11 C10 C13 110.2(3) . .
N1 C10 C12 104.3(3) . .
C11 C10 C12 111.8(3) . .
C13 C10 C12 111.4(2) . .
C10 C11 H11A 109.5 . .
C10 C11 H11B 109.5 . .
H11A C11 H11B 109.5 . .
C10 C11 H11C 109.5 . .
H11A C11 H11C 109.5 . .
H11B C11 H11C 109.5 . .
O4 C12 C10 112.5(3) . .
O4 C12 H12A 109.1 . .
C10 C12 H12A 109.1 . .
O4 C12 H12B 109.1 . .
C10 C12 H12B 109.1 . .
H12A C12 H12B 107.8 . .
O3 C13 C10 112.9(3) . .
O3 C13 H13A 109.0 . .
C10 C13 H13A 109.0 . .
O3 C13 H13B 109.0 . .
C10 C13 H13B 109.0 . .
H13A C13 H13B 107.8 . .

loop_
_geom_bond_atom_site_label_1
_geom_bond_atom_site_label_2
_geom_bond_distance
_geom_bond_site_symmetry_2
O1 C3 1.362(4) .
O1 C2 1.431(4) .
N1 C9 1.293(4) .
N1 C10 1.472(4) .
N1 H1 0.8600 .
C1 C2 1.490(5) .
C1 H1A 0.9600 .
C1 H1B 0.9600 .
C1 H1C 0.9600 .
C2 H2A 0.9700 .
C2 H2B 0.9700 .
O2 C8 1.306(3) .
O3 C13 1.414(4) .
O3 H3 0.8200 .
C3 C4 1.370(4) .
C3 C8 1.425(4) .
C4 C5 1.405(5) .
C4 H4 0.9300 .
O4 C12 1.406(4) .
O4 H4A 0.8200 .
C5 C6 1.357(5) .
C5 H5 0.9300 .
O5 H5A 0.8500 .
O5 H5B 0.8500 .
C6 C7 1.420(4) .
C6 H6 0.9300 .
C8 C7 1.425(3) .
C7 C9 1.428(4) .
C9 H9 0.9300 .
C10 C11 1.513(4) .
C10 C13 1.525(4) .
C10 C12 1.556(4) .
C11 H11A 0.9600 .
C11 H11B 0.9600 .
C11 H11C 0.9600 .
C12 H12A 0.9700 .
C12 H12B 0.9700 .
C13 H13A 0.9700 .
C13 H13B 0.9700 .
